data_4311337
loop_
_publ_author_name
'Yu-Bin Dong'
'Peng Wang'
'Ru-Qi Huang'
'Mark D. Smith'

_publ_section_title
;
 Syntheses and Structures of Ag(I)-Containing Coordination Polymers and
 Co(II)-Containing Supramolecular Complex Based on Novel Fulvene Ligands
;
_journal_name_full 'Inorganic Chemistry'
_journal_page_first 4727
_journal_page_last 4739
_journal_paper_doi 10.1021/ic0495517
_journal_volume 43
_journal_year 2004
_chemical_formula_moiety 'C54 H50 Co N4 O6'
_chemical_formula_sum 'C54 H50 Co N4 O6'
_chemical_formula_weight 909.91
_chemical_name_systematic
; 
 ? 
;
_space_group_IT_number 2
_symmetry_cell_setting triclinic
_symmetry_space_group_name_Hall '-P 1'
_symmetry_space_group_name_H-M 'P -1'
_atom_sites_solution_hydrogens geom
_atom_sites_solution_primary direct
_atom_sites_solution_secondary difmap
_audit_creation_method SHELXL-97
_cell_angle_alpha 92.5710(10)
_cell_angle_beta 98.2910(10)
_cell_angle_gamma 106.9780(10)
_cell_formula_units_Z 1
_cell_length_a 7.8699(5)
_cell_length_b 12.6649(8)
_cell_length_c 12.8184(8)
_cell_measurement_reflns_used 4588
_cell_measurement_temperature 294(2)
_cell_measurement_theta_max 25.024
_cell_measurement_theta_min 2.440
_cell_volume 1204.06(13)
_computing_cell_refinement 'SAINT+ NT V6.22 (Bruker, 2001)'
_computing_data_collection 'SMART NT V5.628 (Bruker, 2001)'
_computing_data_reduction 'SAINT+ NT V6.22'
_computing_molecular_graphics 'SHELXTL V6.1 (Sheldrick, 2000)'
_computing_publication_material 'SHELXTL V6.1'
_computing_structure_refinement 'SHELXL-97 (Sheldrick, 1997)'
_computing_structure_solution 'SHELXS-97 (Sheldrick, 1990)'
_diffrn_ambient_temperature 294(2)
_diffrn_measured_fraction_theta_full 0.998
_diffrn_measured_fraction_theta_max 0.998
_diffrn_measurement_device_type 'Bruker SMART APEX CCD diffractometer'
_diffrn_measurement_method 'omega scans'
_diffrn_radiation_monochromator graphite
_diffrn_radiation_source 'fine-focus sealed tube'
_diffrn_radiation_type MoK\a
_diffrn_radiation_wavelength 0.71073
_diffrn_reflns_av_R_equivalents 0.0311
_diffrn_reflns_av_sigmaI/netI 0.0459
_diffrn_reflns_limit_h_max 9
_diffrn_reflns_limit_h_min -9
_diffrn_reflns_limit_k_max 15
_diffrn_reflns_limit_k_min -15
_diffrn_reflns_limit_l_max 15
_diffrn_reflns_limit_l_min -15
_diffrn_reflns_number 10114
_diffrn_reflns_theta_full 25.06
_diffrn_reflns_theta_max 25.06
_diffrn_reflns_theta_min 1.61
_diffrn_standards_decay_% 0
_exptl_absorpt_coefficient_mu 0.410
_exptl_absorpt_correction_T_max 1.0000
_exptl_absorpt_correction_T_min 0.8507
_exptl_absorpt_correction_type multi-scan
_exptl_absorpt_process_details 'SADABS (Bruker, 2001)'
_exptl_crystal_colour orange
_exptl_crystal_density_diffrn 1.255
_exptl_crystal_density_method 'not measured'
_exptl_crystal_description plate
_exptl_crystal_F_000 477
_exptl_crystal_size_max 0.40
_exptl_crystal_size_mid 0.24
_exptl_crystal_size_min 0.04
_refine_diff_density_max 0.373
_refine_diff_density_min -0.240
_refine_diff_density_rms 0.054
_refine_ls_extinction_method none
_refine_ls_goodness_of_fit_ref 1.038
_refine_ls_hydrogen_treatment mixed
_refine_ls_matrix_type full
_refine_ls_number_parameters 328
_refine_ls_number_reflns 4271
_refine_ls_number_restraints 6
_refine_ls_restrained_S_all 1.040
_refine_ls_R_factor_all 0.0589
_refine_ls_R_factor_gt 0.0492
_refine_ls_shift/su_max 0.000
_refine_ls_shift/su_mean 0.000
_refine_ls_structure_factor_coef Fsqd
_refine_ls_weighting_details 'calc w=1/[\s^2^(Fo^2^)+(0.0644P)^2^+0.3904P] where P=(Fo^2^+2Fc^2^)/3'
_refine_ls_weighting_scheme calc
_refine_ls_wR_factor_gt 0.1200
_refine_ls_wR_factor_ref 0.1264
_reflns_number_gt 3620
_reflns_number_total 4271
_reflns_threshold_expression >2sigma(I)
_cod_data_source_file ic0495517si20040528_015556_4.cif
_cod_data_source_block 2
_cod_depositor_comments
;
The following automatic conversions were performed:
'_symmetry_cell_setting' value 'Triclinic' changed to 'triclinic'
according to '/home/saulius/struct/CIF-dictionaries/cif_core.dic'
dictionary named 'cif_core.dic' version 2.4.1 from 2010-06-29.

Automatic conversion script
Id: cif_fix_enum 1527 2010-12-29 10:47:43Z saulius 
;
_cod_database_code 4311337

loop_
_symmetry_equiv_pos_as_xyz
'x, y, z'
'-x, -y, -z'

loop_
_atom_site_label
_atom_site_type_symbol
_atom_site_fract_x
_atom_site_fract_y
_atom_site_fract_z
_atom_site_U_iso_or_equiv
_atom_site_adp_type
_atom_site_occupancy
_atom_site_symmetry_multiplicity
_atom_site_calc_flag
_atom_site_refinement_flags
_atom_site_disorder_assembly
_atom_site_disorder_group
Co Co 0.0000 0.0000 0.5000 0.03531(17) Uani 1 2 d S . .
C1 C 0.4467(3) 0.1791(2) 0.1897(2) 0.0422(6) Uani 1 1 d . . .
C2 C 0.3998(3) 0.2406(2) 0.2669(2) 0.0422(6) Uani 1 1 d . A .
H2 H 0.4526 0.3163 0.2848 0.051 Uiso 1 1 calc R . .
C3 C 0.2608(3) 0.17244(19) 0.31463(18) 0.0356(5) Uani 1 1 d . . .
C4 C 0.2162(3) 0.06234(19) 0.25992(18) 0.0361(5) Uani 1 1 d . A .
C5 C 0.3299(3) 0.0715(2) 0.18354(19) 0.0406(6) Uani 1 1 d . A .
H5 H 0.3275 0.0137 0.1354 0.049 Uiso 1 1 calc R . .
C6 C 0.1916(3) 0.21202(19) 0.39991(19) 0.0366(5) Uani 1 1 d . A .
C7 C 0.2225(3) 0.33433(19) 0.42281(19) 0.0364(5) Uani 1 1 d . . .
C8 C 0.2101(4) 0.4042(2) 0.3434(2) 0.0453(6) Uani 1 1 d . A .
H8 H 0.1930 0.3769 0.2728 0.054 Uiso 1 1 calc R . .
C9 C 0.2231(4) 0.5137(2) 0.3683(2) 0.0517(7) Uani 1 1 d . . .
H9 H 0.2164 0.5601 0.3146 0.062 Uiso 1 1 calc R A .
C10 C 0.2460(3) 0.5545(2) 0.4727(2) 0.0448(6) Uani 1 1 d . A .
C11 C 0.2590(4) 0.4859(2) 0.5527(2) 0.0514(7) Uani 1 1 d . . .
H11 H 0.2769 0.5135 0.6232 0.062 Uiso 1 1 calc R A .
C12 C 0.2453(4) 0.3769(2) 0.5275(2) 0.0469(7) Uani 1 1 d . A .
H12 H 0.2515 0.3307 0.5814 0.056 Uiso 1 1 calc R . .
C13 C 0.2543(4) 0.6682(2) 0.4981(2) 0.0544(7) Uani 1 1 d . . .
C14 C 0.0944(3) -0.04092(19) 0.27803(18) 0.0357(5) Uani 1 1 d . . .
C15 C 0.0378(3) -0.13581(19) 0.19314(18) 0.0352(5) Uani 1 1 d . A .
C16 C -0.0232(4) -0.1235(2) 0.0896(2) 0.0443(6) Uani 1 1 d . . .
H16 H -0.0199 -0.0532 0.0699 0.053 Uiso 1 1 calc R A .
C17 C -0.0891(4) -0.2133(2) 0.0146(2) 0.0477(6) Uani 1 1 d . A .
H17 H -0.1309 -0.2040 -0.0549 0.057 Uiso 1 1 calc R . .
C18 C -0.0924(4) -0.3177(2) 0.0441(2) 0.0483(7) Uani 1 1 d . . .
C19 C -0.0322(5) -0.3315(2) 0.1481(2) 0.0598(8) Uani 1 1 d . A .
H19 H -0.0341 -0.4015 0.1677 0.072 Uiso 1 1 calc R . .
C20 C 0.0305(4) -0.2409(2) 0.2225(2) 0.0511(7) Uani 1 1 d . . .
H20 H 0.0680 -0.2504 0.2927 0.061 Uiso 1 1 calc R A .
C21 C -0.1578(5) -0.4118(3) -0.0342(2) 0.0645(9) Uani 1 1 d . A .
C22A C 0.6032(4) 0.2192(2) 0.1293(2) 0.0552(7) Uani 0.69(2) 1 d PD A 1
C23A C 0.6979(18) 0.3420(6) 0.1537(11) 0.107(5) Uani 0.69(2) 1 d PD A 1
H23A H 0.6176 0.3829 0.1280 0.160 Uiso 0.69(2) 1 calc PR A 1
H23B H 0.8025 0.3623 0.1198 0.160 Uiso 0.69(2) 1 calc PR A 1
H23C H 0.7339 0.3589 0.2289 0.160 Uiso 0.69(2) 1 calc PR A 1
C24A C 0.5505(16) 0.1898(10) 0.0127(6) 0.081(3) Uani 0.69(2) 1 d PD A 1
H24A H 0.4815 0.1129 -0.0010 0.121 Uiso 0.69(2) 1 calc PR A 1
H24B H 0.6568 0.2029 -0.0194 0.121 Uiso 0.69(2) 1 calc PR A 1
H24C H 0.4792 0.2346 -0.0166 0.121 Uiso 0.69(2) 1 calc PR A 1
C25A C 0.7440(12) 0.1577(11) 0.1666(9) 0.092(3) Uani 0.69(2) 1 d PD A 1
H25A H 0.7506 0.1509 0.2412 0.138 Uiso 0.69(2) 1 calc PR A 1
H25B H 0.8601 0.1992 0.1522 0.138 Uiso 0.69(2) 1 calc PR A 1
H25C H 0.7077 0.0853 0.1292 0.138 Uiso 0.69(2) 1 calc PR A 1
C22B C 0.6032(4) 0.2192(2) 0.1293(2) 0.0552(7) Uani 0.31(2) 1 d PD A 2
C23B C 0.596(4) 0.3358(15) 0.096(3) 0.106(8) Uani 0.31(2) 1 d PD A 2
H23D H 0.7083 0.3751 0.0756 0.159 Uiso 0.31(2) 1 calc PR A 2
H23E H 0.5754 0.3774 0.1552 0.159 Uiso 0.31(2) 1 calc PR A 2
H23F H 0.4999 0.3264 0.0380 0.159 Uiso 0.31(2) 1 calc PR A 2
C24B C 0.572(4) 0.147(2) 0.0304(17) 0.113(12) Uani 0.31(2) 1 d PD A 2
H24D H 0.5630 0.0729 0.0469 0.170 Uiso 0.31(2) 1 calc PR A 2
H24E H 0.6701 0.1740 -0.0076 0.170 Uiso 0.31(2) 1 calc PR A 2
H24F H 0.4616 0.1481 -0.0124 0.170 Uiso 0.31(2) 1 calc PR A 2
C25B C 0.7776(16) 0.237(3) 0.2029(14) 0.118(11) Uani 0.31(2) 1 d PD A 2
H25D H 0.7588 0.1890 0.2584 0.178 Uiso 0.31(2) 1 calc PR A 2
H25E H 0.8209 0.3131 0.2331 0.178 Uiso 0.31(2) 1 calc PR A 2
H25F H 0.8647 0.2220 0.1643 0.178 Uiso 0.31(2) 1 calc PR A 2
C26 C 0.4156(5) 0.0552(4) 0.6072(4) 0.0959(13) Uani 1 1 d . A .
H26A H 0.4574 0.0932 0.5474 0.115 Uiso 1 1 calc R . .
H26B H 0.4981 0.0142 0.6312 0.115 Uiso 1 1 calc R . .
C27 C 0.4262(6) 0.1376(4) 0.6909(4) 0.1033(15) Uani 1 1 d . . .
H27A H 0.3415 0.1770 0.6698 0.155 Uiso 1 1 calc R . .
H27B H 0.5458 0.1887 0.7052 0.155 Uiso 1 1 calc R . .
H27C H 0.3985 0.1021 0.7536 0.155 Uiso 1 1 calc R . .
N1 N 0.2608(4) 0.7577(2) 0.5175(2) 0.0732(8) Uani 1 1 d . A .
N2 N -0.2093(5) -0.4855(2) -0.0966(2) 0.0920(11) Uani 1 1 d . . .
O1 O 0.1074(3) 0.15476(13) 0.46319(14) 0.0487(5) Uani 1 1 d . . .
O2 O 0.0284(3) -0.06348(13) 0.35972(13) 0.0488(5) Uani 1 1 d . A .
O3 O 0.2488(3) -0.0195(2) 0.5722(2) 0.0708(7) Uani 1 1 d . . .
H3A H 0.243(5) -0.077(3) 0.557(3) 0.082(13) Uiso 1 1 d . . .

loop_
_atom_site_aniso_label
_atom_site_aniso_U_11
_atom_site_aniso_U_22
_atom_site_aniso_U_33
_atom_site_aniso_U_23
_atom_site_aniso_U_13
_atom_site_aniso_U_12
Co 0.0488(3) 0.0254(3) 0.0332(3) 0.00329(18) 0.0173(2) 0.0085(2)
C1 0.0423(14) 0.0425(14) 0.0406(14) 0.0022(11) 0.0155(11) 0.0068(11)
C2 0.0477(15) 0.0348(13) 0.0422(14) 0.0009(11) 0.0129(12) 0.0073(11)
C3 0.0401(13) 0.0299(12) 0.0367(13) 0.0042(10) 0.0116(10) 0.0075(10)
C4 0.0417(13) 0.0329(12) 0.0353(13) 0.0043(10) 0.0114(10) 0.0111(11)
C5 0.0468(14) 0.0381(13) 0.0389(14) -0.0002(11) 0.0158(11) 0.0122(11)
C6 0.0429(14) 0.0293(12) 0.0363(13) 0.0032(10) 0.0108(11) 0.0069(10)
C7 0.0406(13) 0.0289(12) 0.0396(13) 0.0038(10) 0.0143(11) 0.0068(10)
C8 0.0612(17) 0.0346(13) 0.0391(14) 0.0020(11) 0.0075(12) 0.0135(12)
C9 0.0689(19) 0.0367(14) 0.0522(17) 0.0111(12) 0.0088(14) 0.0195(13)
C10 0.0467(15) 0.0291(13) 0.0573(17) -0.0009(12) 0.0086(12) 0.0102(11)
C11 0.0718(19) 0.0378(14) 0.0429(15) -0.0026(12) 0.0128(14) 0.0132(14)
C12 0.0696(18) 0.0327(13) 0.0390(14) 0.0056(11) 0.0160(13) 0.0128(13)
C13 0.0611(18) 0.0384(16) 0.0632(19) 0.0017(13) 0.0090(15) 0.0156(13)
C14 0.0423(13) 0.0331(12) 0.0352(13) 0.0039(10) 0.0112(11) 0.0147(11)
C15 0.0398(13) 0.0321(12) 0.0350(13) 0.0021(10) 0.0126(10) 0.0100(10)
C16 0.0576(16) 0.0373(14) 0.0395(14) 0.0079(11) 0.0133(12) 0.0136(12)
C17 0.0600(17) 0.0513(16) 0.0305(13) 0.0027(11) 0.0074(12) 0.0151(13)
C18 0.0631(17) 0.0423(15) 0.0371(14) -0.0054(11) 0.0100(13) 0.0129(13)
C19 0.100(2) 0.0336(14) 0.0454(16) 0.0014(12) 0.0068(16) 0.0222(15)
C20 0.081(2) 0.0397(15) 0.0331(14) 0.0010(11) 0.0035(13) 0.0223(14)
C21 0.098(3) 0.0493(17) 0.0423(16) -0.0017(14) 0.0112(16) 0.0176(17)
C22A 0.0543(17) 0.0572(18) 0.0508(17) 0.0007(13) 0.0271(14) 0.0037(14)
C23A 0.096(7) 0.070(4) 0.140(9) -0.015(5) 0.083(7) -0.024(5)
C24A 0.068(4) 0.110(8) 0.054(4) 0.003(4) 0.027(3) 0.004(5)
C25A 0.054(4) 0.141(8) 0.093(6) 0.033(5) 0.039(4) 0.031(5)
C22B 0.0543(17) 0.0572(18) 0.0508(17) 0.0007(13) 0.0271(14) 0.0037(14)
C23B 0.088(14) 0.069(10) 0.17(2) 0.040(12) 0.088(14) -0.001(10)
C24B 0.13(2) 0.097(16) 0.109(17) -0.009(12) 0.100(16) -0.007(13)
C25B 0.048(8) 0.19(3) 0.093(12) 0.002(14) 0.036(8) -0.008(11)
C26 0.073(3) 0.097(3) 0.115(3) -0.015(3) -0.008(2) 0.037(2)
C27 0.086(3) 0.086(3) 0.118(4) -0.027(3) -0.019(3) 0.017(2)
N1 0.088(2) 0.0385(15) 0.094(2) -0.0034(14) 0.0097(17) 0.0249(14)
N2 0.152(3) 0.0574(18) 0.0528(17) -0.0151(15) 0.0067(19) 0.0173(19)
O1 0.0764(13) 0.0264(9) 0.0467(10) 0.0050(8) 0.0328(10) 0.0095(8)
O2 0.0750(13) 0.0323(9) 0.0398(10) 0.0008(7) 0.0286(9) 0.0088(9)
O3 0.0600(14) 0.0443(13) 0.1042(19) -0.0113(13) -0.0085(12) 0.0231(11)

loop_
_atom_type_symbol
_atom_type_description
_atom_type_scat_dispersion_real
_atom_type_scat_dispersion_imag
_atom_type_scat_source
C C 0.0033 0.0016 'International Tables Vol C Tables 4.2.6.8 and 6.1.1.4'
H H 0.0000 0.0000 'International Tables Vol C Tables 4.2.6.8 and 6.1.1.4'
Co Co 0.3494 0.9721 'International Tables Vol C Tables 4.2.6.8 and 6.1.1.4'
N N 0.0061 0.0033 'International Tables Vol C Tables 4.2.6.8 and 6.1.1.4'
O O 0.0106 0.0060 'International Tables Vol C Tables 4.2.6.8 and 6.1.1.4'

loop_
_geom_angle_atom_site_label_1
_geom_angle_atom_site_label_2
_geom_angle_atom_site_label_3
_geom_angle
_geom_angle_site_symmetry_1
_geom_angle_site_symmetry_3
_geom_angle_publ_flag
O1 Co O1 180.00(5) 2_556 . ?
O1 Co O2 88.68(7) 2_556 . ?
O1 Co O2 91.32(7) . . ?
O1 Co O2 91.32(7) 2_556 2_556 ?
O1 Co O2 88.68(7) . 2_556 ?
O2 Co O2 180.0 . 2_556 ?
O1 Co O3 84.71(9) 2_556 . ?
O1 Co O3 95.29(9) . . ?
O2 Co O3 90.82(9) . . ?
O2 Co O3 89.18(9) 2_556 . ?
O1 Co O3 95.29(9) 2_556 2_556 ?
O1 Co O3 84.71(9) . 2_556 ?
O2 Co O3 89.18(9) . 2_556 ?
O2 Co O3 90.82(9) 2_556 2_556 ?
O3 Co O3 180.0 . 2_556 ?
C2 C1 C5 106.4(2) . . ?
C2 C1 C22A 126.6(2) . . ?
C5 C1 C22A 126.8(2) . . ?
C1 C2 C3 110.8(2) . . ?
C1 C2 H2 124.6 . . ?
C3 C2 H2 124.6 . . ?
C2 C3 C6 123.2(2) . . ?
C2 C3 C4 105.7(2) . . ?
C6 C3 C4 131.1(2) . . ?
C5 C4 C14 122.8(2) . . ?
C5 C4 C3 106.2(2) . . ?
C14 C4 C3 130.9(2) . . ?
C1 C5 C4 110.8(2) . . ?
C1 C5 H5 124.6 . . ?
C4 C5 H5 124.6 . . ?
O1 C6 C3 126.4(2) . . ?
O1 C6 C7 113.3(2) . . ?
C3 C6 C7 120.2(2) . . ?
C8 C7 C12 118.5(2) . . ?
C8 C7 C6 122.7(2) . . ?
C12 C7 C6 118.5(2) . . ?
C9 C8 C7 120.6(2) . . ?
C9 C8 H8 119.7 . . ?
C7 C8 H8 119.7 . . ?
C8 C9 C10 120.1(2) . . ?
C8 C9 H9 119.9 . . ?
C10 C9 H9 119.9 . . ?
C9 C10 C11 119.9(2) . . ?
C9 C10 C13 119.9(3) . . ?
C11 C10 C13 120.2(3) . . ?
C12 C11 C10 119.7(3) . . ?
C12 C11 H11 120.1 . . ?
C10 C11 H11 120.1 . . ?
C11 C12 C7 121.2(2) . . ?
C11 C12 H12 119.4 . . ?
C7 C12 H12 119.4 . . ?
N1 C13 C10 179.6(4) . . ?
O2 C14 C4 126.8(2) . . ?
O2 C14 C15 113.9(2) . . ?
C4 C14 C15 119.4(2) . . ?
C16 C15 C20 119.2(2) . . ?
C16 C15 C14 122.0(2) . . ?
C20 C15 C14 118.5(2) . . ?
C15 C16 C17 121.2(2) . . ?
C15 C16 H16 119.4 . . ?
C17 C16 H16 119.4 . . ?
C16 C17 C18 119.2(2) . . ?
C16 C17 H17 120.4 . . ?
C18 C17 H17 120.4 . . ?
C19 C18 C17 120.2(2) . . ?
C19 C18 C21 120.2(3) . . ?
C17 C18 C21 119.6(3) . . ?
C20 C19 C18 119.8(3) . . ?
C20 C19 H19 120.1 . . ?
C18 C19 H19 120.1 . . ?
C19 C20 C15 120.3(2) . . ?
C19 C20 H20 119.8 . . ?
C15 C20 H20 119.8 . . ?
N2 C21 C18 179.5(4) . . ?
C24A C22A C23A 110.7(6) . . ?
C24A C22A C1 113.1(5) . . ?
C23A C22A C1 112.3(4) . . ?
C24A C22A C25A 105.7(6) . . ?
C23A C22A C25A 107.0(5) . . ?
C1 C22A C25A 107.5(3) . . ?
C22A C23A H23A 109.5 . . ?
C22A C23A H23B 109.5 . . ?
H23A C23A H23B 109.5 . . ?
C22A C23A H23C 109.5 . . ?
H23A C23A H23C 109.5 . . ?
H23B C23A H23C 109.5 . . ?
C22A C24A H24A 109.5 . . ?
C22A C24A H24B 109.5 . . ?
H24A C24A H24B 109.5 . . ?
C22A C24A H24C 109.5 . . ?
H24A C24A H24C 109.5 . . ?
H24B C24A H24C 109.5 . . ?
C22A C25A H25A 109.5 . . ?
C22A C25A H25B 109.5 . . ?
H25A C25A H25B 109.5 . . ?
C22A C25A H25C 109.5 . . ?
H25A C25A H25C 109.5 . . ?
H25B C25A H25C 109.5 . . ?
H23D C23B H23E 109.5 . . ?
H23D C23B H23F 109.5 . . ?
H23E C23B H23F 109.5 . . ?
H24D C24B H24E 109.5 . . ?
H24D C24B H24F 109.5 . . ?
H24E C24B H24F 109.5 . . ?
H25D C25B H25E 109.5 . . ?
H25D C25B H25F 109.5 . . ?
H25E C25B H25F 109.5 . . ?
O3 C26 C27 116.5(4) . . ?
O3 C26 H26A 108.2 . . ?
C27 C26 H26A 108.2 . . ?
O3 C26 H26B 108.2 . . ?
C27 C26 H26B 108.2 . . ?
H26A C26 H26B 107.3 . . ?
C26 C27 H27A 109.5 . . ?
C26 C27 H27B 109.5 . . ?
H27A C27 H27B 109.5 . . ?
C26 C27 H27C 109.5 . . ?
H27A C27 H27C 109.5 . . ?
H27B C27 H27C 109.5 . . ?
C6 O1 Co 144.77(16) . . ?
C14 O2 Co 144.39(16) . . ?
C26 O3 Co 132.3(2) . . ?
C26 O3 H3A 119(3) . . ?
Co O3 H3A 106(3) . . ?

loop_
_geom_bond_atom_site_label_1
_geom_bond_atom_site_label_2
_geom_bond_distance
_geom_bond_site_symmetry_2
_geom_bond_publ_flag
Co O1 2.0022(16) 2_556 ?
Co O1 2.0022(16) . ?
Co O2 2.0052(16) . ?
Co O2 2.0052(16) 2_556 ?
Co O3 2.129(2) . ?
Co O3 2.129(2) 2_556 ?
C1 C2 1.388(3) . ?
C1 C5 1.395(3) . ?
C1 C22A 1.523(4) . ?
C2 C3 1.416(3) . ?
C2 H2 0.9300 . ?
C3 C6 1.423(3) . ?
C3 C4 1.454(3) . ?
C4 C5 1.405(3) . ?
C4 C14 1.429(3) . ?
C5 H5 0.9300 . ?
C6 O1 1.245(3) . ?
C6 C7 1.504(3) . ?
C7 C8 1.390(3) . ?
C7 C12 1.390(3) . ?
C8 C9 1.380(3) . ?
C8 H8 0.9300 . ?
C9 C10 1.380(4) . ?
C9 H9 0.9300 . ?
C10 C11 1.386(4) . ?
C10 C13 1.443(4) . ?
C11 C12 1.373(4) . ?
C11 H11 0.9300 . ?
C12 H12 0.9300 . ?
C13 N1 1.133(3) . ?
C14 O2 1.243(3) . ?
C14 C15 1.502(3) . ?
C15 C16 1.376(3) . ?
C15 C20 1.386(3) . ?
C16 C17 1.379(4) . ?
C16 H16 0.9300 . ?
C17 C18 1.386(4) . ?
C17 H17 0.9300 . ?
C18 C19 1.384(4) . ?
C18 C21 1.442(4) . ?
C19 C20 1.380(4) . ?
C19 H19 0.9300 . ?
C20 H20 0.9300 . ?
C21 N2 1.138(4) . ?
C22A C24A 1.493(7) . ?
C22A C23A 1.512(6) . ?
C22A C25A 1.565(7) . ?
C23A H23A 0.9600 . ?
C23A H23B 0.9600 . ?
C23A H23C 0.9600 . ?
C24A H24A 0.9600 . ?
C24A H24B 0.9600 . ?
C24A H24C 0.9600 . ?
C25A H25A 0.9600 . ?
C25A H25B 0.9600 . ?
C25A H25C 0.9600 . ?
C23B H23D 0.9600 . ?
C23B H23E 0.9600 . ?
C23B H23F 0.9600 . ?
C24B H24D 0.9600 . ?
C24B H24E 0.9600 . ?
C24B H24F 0.9600 . ?
C25B H25D 0.9600 . ?
C25B H25E 0.9600 . ?
C25B H25F 0.9600 . ?
C26 O3 1.374(4) . ?
C26 C27 1.439(5) . ?
C26 H26A 0.9700 . ?
C26 H26B 0.9700 . ?
C27 H27A 0.9600 . ?
C27 H27B 0.9600 . ?
C27 H27C 0.9600 . ?
O3 H3A 0.73(4) . ?

loop_
_geom_hbond_atom_site_label_D
_geom_hbond_atom_site_label_H
_geom_hbond_atom_site_label_A
_geom_hbond_distance_DH
_geom_hbond_distance_HA
_geom_hbond_distance_DA
_geom_hbond_angle_DHA
_geom_hbond_site_symmetry_A
O3 H3A N1 0.73(4) 2.18(4) 2.909(3) 173(4) 1_545

loop_
_geom_torsion_atom_site_label_1
_geom_torsion_atom_site_label_2
_geom_torsion_atom_site_label_3
_geom_torsion_atom_site_label_4
_geom_torsion
_geom_torsion_site_symmetry_1
_geom_torsion_site_symmetry_2
_geom_torsion_site_symmetry_3
_geom_torsion_site_symmetry_4
_geom_torsion_publ_flag
C5 C1 C2 C3 3.3(3) . . . . ?
C22A C1 C2 C3 -172.8(3) . . . . ?
C1 C2 C3 C6 176.9(2) . . . . ?
C1 C2 C3 C4 -2.0(3) . . . . ?
C2 C3 C4 C5 -0.1(3) . . . . ?
C6 C3 C4 C5 -178.9(3) . . . . ?
C2 C3 C4 C14 175.7(2) . . . . ?
C6 C3 C4 C14 -3.0(5) . . . . ?
C2 C1 C5 C4 -3.4(3) . . . . ?
C22A C1 C5 C4 172.7(3) . . . . ?
C14 C4 C5 C1 -174.1(2) . . . . ?
C3 C4 C5 C1 2.2(3) . . . . ?
C2 C3 C6 O1 -159.7(3) . . . . ?
C4 C3 C6 O1 18.9(4) . . . . ?
C2 C3 C6 C7 18.4(4) . . . . ?
C4 C3 C6 C7 -163.1(2) . . . . ?
O1 C6 C7 C8 -140.6(3) . . . . ?
C3 C6 C7 C8 41.1(4) . . . . ?
O1 C6 C7 C12 32.4(3) . . . . ?
C3 C6 C7 C12 -145.9(2) . . . . ?
C12 C7 C8 C9 1.0(4) . . . . ?
C6 C7 C8 C9 174.0(2) . . . . ?
C7 C8 C9 C10 -0.9(4) . . . . ?
C8 C9 C10 C11 1.1(4) . . . . ?
C8 C9 C10 C13 -178.2(3) . . . . ?
C9 C10 C11 C12 -1.3(4) . . . . ?
C13 C10 C11 C12 178.0(3) . . . . ?
C10 C11 C12 C7 1.4(4) . . . . ?
C8 C7 C12 C11 -1.3(4) . . . . ?
C6 C7 C12 C11 -174.5(2) . . . . ?
C5 C4 C14 O2 158.1(3) . . . . ?
C3 C4 C14 O2 -17.2(4) . . . . ?
C5 C4 C14 C15 -20.8(3) . . . . ?
C3 C4 C14 C15 164.0(2) . . . . ?
O2 C14 C15 C16 131.8(3) . . . . ?
C4 C14 C15 C16 -49.2(3) . . . . ?
O2 C14 C15 C20 -41.7(3) . . . . ?
C4 C14 C15 C20 137.3(3) . . . . ?
C20 C15 C16 C17 -0.8(4) . . . . ?
C14 C15 C16 C17 -174.3(2) . . . . ?
C15 C16 C17 C18 -0.5(4) . . . . ?
C16 C17 C18 C19 0.9(4) . . . . ?
C16 C17 C18 C21 -178.8(3) . . . . ?
C17 C18 C19 C20 0.2(5) . . . . ?
C21 C18 C19 C20 179.9(3) . . . . ?
C18 C19 C20 C15 -1.7(5) . . . . ?
C16 C15 C20 C19 2.0(4) . . . . ?
C14 C15 C20 C19 175.7(3) . . . . ?
C2 C1 C22A C24A -132.3(6) . . . . ?
C5 C1 C22A C24A 52.3(7) . . . . ?
C2 C1 C22A C23A -6.1(9) . . . . ?
C5 C1 C22A C23A 178.6(8) . . . . ?
C2 C1 C22A C25A 111.4(7) . . . . ?
C5 C1 C22A C25A -64.0(7) . . . . ?
C3 C6 O1 Co -3.8(5) . . . . ?
C7 C6 O1 Co 178.0(2) . . . . ?
O2 Co O1 C6 -12.4(3) . . . . ?
O2 Co O1 C6 167.6(3) 2_556 . . . ?
O3 Co O1 C6 78.6(3) . . . . ?
O3 Co O1 C6 -101.4(3) 2_556 . . . ?
C4 C14 O2 Co 8.9(5) . . . . ?
C15 C14 O2 Co -172.2(2) . . . . ?
O1 Co O2 C14 -171.5(3) 2_556 . . . ?
O1 Co O2 C14 8.5(3) . . . . ?
O3 Co O2 C14 -86.8(3) . . . . ?
O3 Co O2 C14 93.2(3) 2_556 . . . ?
C27 C26 O3 Co 61.9(6) . . . . ?
O1 Co O3 C26 -164.8(4) 2_556 . . . ?
O1 Co O3 C26 15.2(4) . . . . ?
O2 Co O3 C26 106.6(4) . . . . ?
O2 Co O3 C26 -73.4(4) 2_556 . . . ?
